data_7056323
loop_
_publ_author_name
'Dam, Binoyargha'
'Patil, Ranjit A.'
'Ma, Yuan-Ron'
'Pal, Amarta Kumar'

_publ_section_title
;
 Preparation, characterization and catalytic application of
 nano-Fe3O4-DOPA-SnO2 having high TON and TOF for non-toxic and
 sustainable synthesis of dihydroquinazolinone derivatives
;
_journal_name_full 'New J. Chem.'
_journal_paper_doi 10.1039/C7NJ01208J
_journal_year 2017
_chemical_formula_moiety 'C15 H14 N2 O'
_chemical_formula_sum 'C15 H14 N2 O'
_chemical_formula_weight 238.29
_space_group_crystal_system monoclinic
_space_group_IT_number 14
_space_group_name_Hall '-P 2ybc'
_space_group_name_H-M_alt 'P 1 21/c 1'
_symmetry_space_group_name_Hall '-P 2ybc'
_symmetry_space_group_name_H-M 'P 1 21/c 1'
_atom_sites_solution_primary iterative
_audit_creation_date 2015-04-07
_audit_creation_method
;
  Olex2 1.2-ac2
  (compiled 2012.03.27 svn.r2268, GUI svn.r4156)
;
_audit_update_record
;
2015-05-08 deposited with the CCDC.
2017-06-12 downloaded from the CCDC.
;
_cell_angle_alpha 90
_cell_angle_beta 109.209(18)
_cell_angle_gamma 90
_cell_formula_units_Z 4
_cell_length_a 13.027(2)
_cell_length_b 8.8840(12)
_cell_length_c 11.4246(17)
_cell_measurement_reflns_used 1471
_cell_measurement_temperature 289.84(17)
_cell_measurement_theta_max 28.2800
_cell_measurement_theta_min 4.0280
_cell_volume 1248.6(3)
_computing_cell_refinement
;
CrysAlisPro, Agilent Technologies,
Version 1.171.36.32 (release 02-08-2013 CrysAlis171 .NET)
(compiled Aug  2 2013,16:46:58)
;
_computing_data_collection
;
CrysAlisPro, Agilent Technologies,
Version 1.171.36.32 (release 02-08-2013 CrysAlis171 .NET)
(compiled Aug  2 2013,16:46:58)
;
_computing_data_reduction
;
CrysAlisPro, Agilent Technologies,
Version 1.171.36.32 (release 02-08-2013 CrysAlis171 .NET)
(compiled Aug  2 2013,16:46:58)
;
_computing_molecular_graphics
;
O. V. Dolomanov, L. J. Bourhis, R. J. Gildea, J. A. K. Howard and H. Puschmann,
OLEX2: a complete structure solution, refinement and analysis program.
J. Appl. Cryst. (2009). 42, 339-341.
;
_computing_publication_material
;
O. V. Dolomanov, L. J. Bourhis, R. J. Gildea, J. A. K. Howard and H. Puschmann,
OLEX2: a complete structure solution, refinement and analysis program.
J. Appl. Cryst. (2009). 42, 339-341.
;
_computing_structure_refinement
;
olex2.refine (L.J. Bourhis, O.V. Dolomanov, R.J. Gildea, J.A.K. Howard,
H. Puschmann, in preparation, 2011)
;
_computing_structure_solution 'J. Appl. Cryst. (2007) 40, 786-790'
_diffrn_ambient_temperature 289.84(17)
_diffrn_detector_area_resol_mean 16.1279
_diffrn_measured_fraction_theta_full 0.9945
_diffrn_measured_fraction_theta_max 0.8853
_diffrn_measurement_details
;
#__ type_ start__ end____ width___ exp.time_
  1 omega  -22.00   22.00   1.0000    9.1400
omega____ theta____ kappa____ phi______ frames
    -      -20.3747  -99.0000 -180.0000 44

#__ type_ start__ end____ width___ exp.time_
  2 omega   48.00   74.00   1.0000    9.1400
omega____ theta____ kappa____ phi______ frames
    -       22.7184   37.0000   60.0000 26

#__ type_ start__ end____ width___ exp.time_
  3 omega  -10.00   35.00   1.0000    9.1400
omega____ theta____ kappa____ phi______ frames
    -       22.7184   37.0000   60.0000 45

#__ type_ start__ end____ width___ exp.time_
  4 omega   61.00   94.00   1.0000    9.1400
omega____ theta____ kappa____ phi______ frames
    -       22.7184  178.0000  -30.0000 33

#__ type_ start__ end____ width___ exp.time_
  5 omega   56.00   99.00   1.0000    9.1400
omega____ theta____ kappa____ phi______ frames
    -       22.7184  178.0000  150.0000 43

#__ type_ start__ end____ width___ exp.time_
  6 omega  -43.00   44.00   1.0000    9.1400
omega____ theta____ kappa____ phi______ frames
    -       22.7184    0.0000  -30.0000 87
;
_diffrn_measurement_device_type 'Xcalibur, Eos, Gemini'
_diffrn_measurement_method '\w scans'
_diffrn_orient_matrix_UB_11 -0.0110316000
_diffrn_orient_matrix_UB_12 -0.0761223000
_diffrn_orient_matrix_UB_13 0.0102661000
_diffrn_orient_matrix_UB_21 -0.0343517000
_diffrn_orient_matrix_UB_22 0.0239904000
_diffrn_orient_matrix_UB_23 0.0332897000
_diffrn_orient_matrix_UB_31 -0.0450289000
_diffrn_orient_matrix_UB_32 0.0004292000
_diffrn_orient_matrix_UB_33 -0.0557764000
_diffrn_radiation_monochromator graphite
_diffrn_radiation_type 'Mo K\a'
_diffrn_radiation_wavelength 0.7107
_diffrn_reflns_av_R_equivalents 0.0211
_diffrn_reflns_av_unetI/netI 0.0305
_diffrn_reflns_limit_h_max 16
_diffrn_reflns_limit_h_min -17
_diffrn_reflns_limit_k_max 12
_diffrn_reflns_limit_k_min -10
_diffrn_reflns_limit_l_max 15
_diffrn_reflns_limit_l_min -15
_diffrn_reflns_number 5990
_diffrn_reflns_theta_full 28.773748
_diffrn_reflns_theta_max 28.77
_diffrn_reflns_theta_min 3.08
_diffrn_source 'Enhance (Mo) X-ray Source'
_exptl_absorpt_coefficient_mu 0.081
_exptl_absorpt_correction_T_max 1.00000
_exptl_absorpt_correction_T_min 0.85481
_exptl_absorpt_correction_type multi-scan
_exptl_absorpt_process_details
;
CrysAlisPro, Agilent Technologies,
Version 1.171.36.32 (release 02-08-2013 CrysAlis171 .NET)
(compiled Aug  2 2013,16:46:58)
Empirical absorption correction using spherical harmonics,
 implemented in SCALE3 ABSPACK scaling algorithm.
;
_exptl_crystal_colour white
_exptl_crystal_density_diffrn 1.2676
_exptl_crystal_F_000 504.2104
_exptl_crystal_size_max 0.34
_exptl_crystal_size_mid 0.21
_exptl_crystal_size_min 0.15
_refine_diff_density_max 0.515172
_refine_diff_density_min -0.494768
_refine_diff_density_rms 0.053342
_refine_ls_d_res_high 0.738264
_refine_ls_d_res_low 6.606470
_refine_ls_goodness_of_fit_ref 1.062183
_refine_ls_hydrogen_treatment mixed
_refine_ls_matrix_type full
_refine_ls_number_constraints 26
_refine_ls_number_parameters 163
_refine_ls_number_reflns 2884
_refine_ls_number_restraints 0
_refine_ls_restrained_S_all 1.062183
_refine_ls_R_factor_all 0.075829
_refine_ls_R_factor_gt 0.052442
_refine_ls_shift/su_max 0.0507
_refine_ls_shift/su_mean 0.0010
_refine_ls_structure_factor_coef Fsqd
_refine_ls_weighting_details 'w=1/[\s^2^(Fo^2^)+(0.0642P)^2^+0.3876P] where P=(Fo^2^+2Fc^2^)/3'
_refine_ls_weighting_scheme calc
_refine_ls_wR_factor_ref 0.153069
_reflns_Friedel_coverage 0.0
_reflns_limit_h_max 16
_reflns_limit_h_min -17
_reflns_limit_k_max 12
_reflns_limit_k_min 0
_reflns_limit_l_max 15
_reflns_limit_l_min 0
_reflns_number_gt 2066
_reflns_number_total 2884
_reflns_threshold_expression I>=2u(I)
_cod_data_source_file c7nj01208j2.cif
_cod_data_source_block BIN-2
_cod_original_cell_volume 1248.5(4)
_cod_database_code 7056323
_chemical_oxdiff_formula C15H14N2O
_reflns_odcompleteness_completeness 99.45
_reflns_odcompleteness_iscentric 1
_reflns_odcompleteness_theta 26.32

loop_
_space_group_symop_id
_space_group_symop_operation_xyz
1 x,y,z
2 -x,y+1/2,-z+1/2
3 -x,-y,-z
4 x,-y-1/2,z-1/2

loop_
_atom_site_label
_atom_site_type_symbol
_atom_site_fract_x
_atom_site_fract_y
_atom_site_fract_z
_atom_site_U_iso_or_equiv
_atom_site_adp_type
_atom_site_occupancy
_atom_site_refinement_flags_posn
O18 O 0.86661(11) 0.45950(15) 0.37146(11) 0.0475(4) Uani 1.000000 .
N2 N 0.94182(12) 0.34218(17) 0.55489(13) 0.0407(4) Uani 1.000000 .
N10 N 0.86023(12) 0.13012(18) 0.61129(14) 0.0439(4) Uani 1.000000 .
C3 C 0.85919(14) 0.36737(19) 0.44960(15) 0.0379(4) Uani 1.000000 .
C11 C 1.04575(13) 0.20207(19) 0.73606(15) 0.0355(4) Uani 1.000000 .
C9 C 0.76492(14) 0.1585(2) 0.51623(16) 0.0402(4) Uani 1.000000 .
C4 C 0.76161(14) 0.2749(2) 0.43251(16) 0.0388(4) Uani 1.000000 .
C15 C 1.21284(16) 0.0764(2) 0.75459(19) 0.0512(5) Uani 1.000000 .
C1 C 0.93359(13) 0.2551(2) 0.65943(15) 0.0379(4) Uani 1.000000 .
C12 C 1.08922(15) 0.2452(2) 0.85829(16) 0.0442(4) Uani 1.000000 .
C16 C 1.10803(15) 0.1157(2) 0.68525(17) 0.0437(4) Uani 1.000000 .
C14 C 1.25775(15) 0.1209(2) 0.87756(19) 0.0503(5) Uani 1.000000 .
C13 C 1.19357(17) 0.2043(3) 0.92814(18) 0.0530(5) Uani 1.000000 .
C8 C 0.67224(15) 0.0689(3) 0.49679(19) 0.0522(5) Uani 1.000000 .
C7 C 0.58083(17) 0.0955(3) 0.3971(2) 0.0624(6) Uani 1.000000 .
C5 C 0.66775(16) 0.2983(3) 0.33158(19) 0.0543(5) Uani 1.000000 .
C6 C 0.57736(17) 0.2093(3) 0.3136(2) 0.0644(6) Uani 1.000000 .
C17 C 1.37303(18) 0.0790(4) 0.9520(3) 0.0817(9) Uani 1.000000 .
H5 H 0.66614(16) 0.3751(3) 0.27564(19) 0.0651(6) Uiso 1.000000 R
H6 H 0.51484(17) 0.2256(3) 0.2462(2) 0.0773(8) Uiso 1.000000 R
H7 H 0.51976(17) 0.0355(3) 0.3855(2) 0.0749(7) Uiso 1.000000 R
H8 H 0.67278(15) -0.0087(3) 0.55163(19) 0.0627(6) Uiso 1.000000 R
H16 H 1.07918(15) 0.0835(2) 0.60347(17) 0.0525(5) Uiso 1.000000 R
H15 H 1.25417(16) 0.0192(2) 0.71843(19) 0.0615(6) Uiso 1.000000 R
H13 H 1.22110(17) 0.2335(3) 1.01080(18) 0.0636(6) Uiso 1.000000 R
H12 H 1.04775(15) 0.3026(2) 0.89413(16) 0.0530(5) Uiso 1.000000 R
H2 H 1.00409(12) 0.38021(17) 0.56102(13) 0.0488(4) Uiso 1.000000 R
H10 H 0.87577(12) 0.04096(18) 0.64119(14) 0.0527(5) Uiso 1.000000 R
H1 H 0.90400(13) 0.3191(2) 0.71055(15) 0.0455(5) Uiso 1.000000 R
H17a H 1.3885(6) -0.0204(10) 0.9293(14) 0.1226(13) Uiso 1.000000 G
H17b H 1.4223(2) 0.1496(14) 0.9353(15) 0.1226(13) Uiso 1.000000 G
H17c H 1.3816(5) 0.081(2) 1.0387(3) 0.1226(13) Uiso 1.000000 G

loop_
_atom_site_aniso_label
_atom_site_aniso_U_11
_atom_site_aniso_U_22
_atom_site_aniso_U_33
_atom_site_aniso_U_12
_atom_site_aniso_U_13
_atom_site_aniso_U_23
O18 0.0550(8) 0.0465(8) 0.0378(7) 0.0015(6) 0.0112(6) 0.0092(6)
N2 0.0384(8) 0.0393(8) 0.0404(8) -0.0022(6) 0.0075(6) 0.0089(6)
N10 0.0396(8) 0.0407(9) 0.0470(9) -0.0017(6) 0.0083(7) 0.0095(7)
C3 0.0421(9) 0.0364(9) 0.0340(8) 0.0069(7) 0.0109(7) 0.0006(7)
C11 0.0374(9) 0.0349(9) 0.0340(8) -0.0017(7) 0.0114(7) 0.0066(7)
C9 0.0362(9) 0.0446(10) 0.0414(9) 0.0016(7) 0.0149(8) -0.0031(8)
C4 0.0381(9) 0.0426(10) 0.0350(8) 0.0044(7) 0.0109(7) -0.0028(7)
C15 0.0477(11) 0.0538(12) 0.0569(12) 0.0104(9) 0.0237(9) 0.0095(10)
C1 0.0403(9) 0.0389(9) 0.0348(8) 0.0044(7) 0.0126(7) 0.0016(7)
C12 0.0459(10) 0.0483(11) 0.0389(9) -0.0027(8) 0.0146(8) -0.0026(8)
C16 0.0471(10) 0.0482(10) 0.0357(9) 0.0041(8) 0.0134(8) 0.0014(8)
C14 0.0372(9) 0.0562(12) 0.0530(12) -0.0039(8) 0.0085(9) 0.0172(9)
C13 0.0517(11) 0.0636(13) 0.0379(10) -0.0099(10) 0.0072(9) 0.0004(9)
C8 0.0428(10) 0.0576(12) 0.0581(12) -0.0070(9) 0.0192(9) -0.0031(10)
C7 0.0395(11) 0.0783(16) 0.0672(14) -0.0113(10) 0.0146(10) -0.0129(13)
C5 0.0473(11) 0.0657(13) 0.0436(10) 0.0065(10) 0.0065(9) 0.0009(10)
C6 0.0401(11) 0.0859(17) 0.0554(13) 0.0018(11) -0.0003(10) -0.0058(12)
C17 0.0399(12) 0.105(2) 0.0867(18) 0.0038(12) 0.0024(12) 0.0289(17)

loop_
_atom_type_symbol
_atom_type_scat_dispersion_real
_atom_type_scat_dispersion_imag
_atom_type_scat_source
_atom_type_scat_dispersion_source
H 0.00000 0.00000 'International Tables Volume C Table 6.1.1.4 (pp. 500-502)' 'Henke, Gullikson and Davis, At. Data and Nucl. Data Tables, 1993, 54, 2'
C 0.00347 0.00161 'International Tables Volume C Table 6.1.1.4 (pp. 500-502)' 'Henke, Gullikson and Davis, At. Data and Nucl. Data Tables, 1993, 54, 2'
O 0.01158 0.00611 'International Tables Volume C Table 6.1.1.4 (pp. 500-502)' 'Henke, Gullikson and Davis, At. Data and Nucl. Data Tables, 1993, 54, 2'
N 0.00653 0.00323 'International Tables Volume C Table 6.1.1.4 (pp. 500-502)' 'Henke, Gullikson and Davis, At. Data and Nucl. Data Tables, 1993, 54, 2'

loop_
_geom_angle_atom_site_label_1
_geom_angle_atom_site_label_2
_geom_angle_atom_site_label_3
_geom_angle
C1 N2 C3 124.72(15)
H2 N2 C3 117.64(10)
H2 N2 C1 117.64(9)
C1 N10 C9 117.97(15)
H10 N10 C9 121.01(10)
H10 N10 C1 121.01(9)
N2 C3 O18 121.76(16)
C4 C3 O18 122.84(15)
C4 C3 N2 115.38(15)
C12 C11 C1 119.82(16)
C16 C11 C1 121.44(15)
C16 C11 C12 118.69(16)
C4 C9 N10 119.44(16)
C8 C9 N10 121.79(17)
C8 C9 C4 118.69(17)
C9 C4 C3 119.39(15)
C5 C4 C3 120.72(17)
C5 C4 C9 119.85(18)
C14 C15 C16 121.12(19)
H15 C15 C16 119.44(12)
H15 C15 C14 119.44(12)
N10 C1 N2 108.23(13)
C11 C1 N2 108.84(13)
C11 C1 N10 111.82(14)
H1 C1 N2 109.30(9)
H1 C1 N10 109.30(9)
H1 C1 C11 109.30(9)
C13 C12 C11 120.75(18)
H12 C12 C11 119.63(11)
H12 C12 C13 119.63(12)
C15 C16 C11 120.55(17)
H16 C16 C11 119.72(10)
H16 C16 C15 119.72(12)
C13 C14 C15 117.70(18)
C17 C14 C15 120.6(2)
C17 C14 C13 121.7(2)
C14 C13 C12 121.15(18)
H13 C13 C12 119.42(12)
H13 C13 C14 119.42(11)
C7 C8 C9 120.1(2)
H8 C8 C9 119.94(12)
H8 C8 C7 119.94(14)
C6 C7 C8 121.5(2)
H7 C7 C8 119.27(14)
H7 C7 C6 119.27(12)
C6 C5 C4 120.8(2)
H5 C5 C4 119.59(12)
H5 C5 C6 119.59(13)
C5 C6 C7 119.1(2)
H6 C6 C7 120.47(12)
H6 C6 C5 120.47(13)
H17a C17 C14 109.5
H17b C17 C14 109.5
H17b C17 H17a 109.5
H17c C17 C14 109.5
H17c C17 H17a 109.5
H17c C17 H17b 109.5

loop_
_geom_bond_atom_site_label_1
_geom_bond_atom_site_label_2
_geom_bond_distance
O18 C3 1.238(2)
N2 C3 1.343(2)
N2 C1 1.456(2)
N2 H2 0.8600
N10 C9 1.378(2)
N10 C1 1.450(2)
N10 H10 0.8600
C3 C4 1.472(3)
C11 C1 1.511(2)
C11 C12 1.377(2)
C11 C16 1.376(3)
C9 C4 1.399(3)
C9 C8 1.402(3)
C4 C5 1.393(3)
C15 C16 1.379(3)
C15 C14 1.390(3)
C15 H15 0.9300
C1 H1 0.9800
C12 C13 1.379(3)
C12 H12 0.9300
C16 H16 0.9300
C14 C13 1.378(3)
C14 C17 1.509(3)
C13 H13 0.9300
C8 C7 1.370(3)
C8 H8 0.9300
C7 C6 1.381(3)
C7 H7 0.9300
C5 C6 1.376(3)
C5 H5 0.9300
C6 H6 0.9300
C17 H17a 0.9600
C17 H17b 0.9600
C17 H17c 0.9600
